data_7115381
loop_
_publ_author_name
'Ji Zheng'
'Ya-Dong Yu'
'Fang-Fang Liu'
'Bao-Yu Liu'
'Gang Wei'
'Xiao-Chun Huang'

_publ_section_title
;
 Modulation of argentophilic interactions by bridging amine ligands:
 photoluminescence tuneable by excitation energy or temperature
;
_journal_name_full Chem.Commun.
_journal_page_first 9000
_journal_paper_doi 10.1039/C4cc01523A
_journal_volume 50
_journal_year 2014
_chemical_formula_sum 'C24 H26 Ag4 N10 O8'
_chemical_formula_weight 1014.03
_chemical_name_systematic
; 
 ? 
;
_space_group_IT_number 14
_symmetry_cell_setting monoclinic
_symmetry_space_group_name_Hall '-P 2ybc'
_symmetry_space_group_name_H-M 'P 1 21/c 1'
_atom_sites_solution_hydrogens geom
_atom_sites_solution_primary direct
_atom_sites_solution_secondary difmap
_audit_creation_method SHELXL-97
_cell_angle_alpha 90.00
_cell_angle_beta 104.168(5)
_cell_angle_gamma 90.00
_cell_formula_units_Z 2
_cell_length_a 8.9949(4)
_cell_length_b 14.1156(6)
_cell_length_c 11.5353(6)
_cell_measurement_temperature 298(2)
_cell_volume 1420.07(12)
_computing_structure_refinement 'SHELXL-97 (Sheldrick, 1997)'
_computing_structure_solution 'SHELXS-97 (Sheldrick, 1990)'
_diffrn_ambient_temperature 298(2)
_diffrn_measured_fraction_theta_full 0.999
_diffrn_measured_fraction_theta_max 0.999
_diffrn_measurement_device_type 'Xcalibur, Atlas, Gemini'
_diffrn_measurement_method '\w scans'
_diffrn_radiation_monochromator graphite
_diffrn_radiation_source 'fine-focus sealed tube'
_diffrn_radiation_type MoK\a
_diffrn_radiation_wavelength 0.71073
_diffrn_reflns_av_R_equivalents 0.0413
_diffrn_reflns_av_sigmaI/netI 0.0590
_diffrn_reflns_limit_h_max 10
_diffrn_reflns_limit_h_min -9
_diffrn_reflns_limit_k_max 17
_diffrn_reflns_limit_k_min -14
_diffrn_reflns_limit_l_max 13
_diffrn_reflns_limit_l_min -12
_diffrn_reflns_number 6579
_diffrn_reflns_theta_full 25.50
_diffrn_reflns_theta_max 25.50
_diffrn_reflns_theta_min 2.89
_exptl_absorpt_coefficient_mu 2.787
_exptl_absorpt_correction_T_max 0.7680
_exptl_absorpt_correction_T_min 0.4886
_exptl_absorpt_correction_type multi-scan
_exptl_crystal_colour colorless
_exptl_crystal_density_diffrn 2.371
_exptl_crystal_density_method 'not measured'
_exptl_crystal_description prism
_exptl_crystal_F_000 984
_exptl_crystal_size_max 0.30
_exptl_crystal_size_mid 0.30
_exptl_crystal_size_min 0.10
_refine_diff_density_max 0.600
_refine_diff_density_min -0.713
_refine_diff_density_rms 0.122
_refine_ls_extinction_method none
_refine_ls_goodness_of_fit_ref 1.018
_refine_ls_hydrogen_treatment mixed
_refine_ls_matrix_type full
_refine_ls_number_parameters 208
_refine_ls_number_reflns 2635
_refine_ls_number_restraints 0
_refine_ls_restrained_S_all 1.018
_refine_ls_R_factor_all 0.0614
_refine_ls_R_factor_gt 0.0398
_refine_ls_shift/su_max 0.000
_refine_ls_shift/su_mean 0.000
_refine_ls_structure_factor_coef Fsqd
_refine_ls_weighting_details 'calc w=1/[\s^2^(Fo^2^)+(0.0398P)^2^+0.0179P] where P=(Fo^2^+2Fc^2^)/3'
_refine_ls_weighting_scheme calc
_refine_ls_wR_factor_gt 0.0835
_refine_ls_wR_factor_ref 0.0939
_reflns_number_gt 1979
_reflns_number_total 2635
_reflns_threshold_expression >2sigma(I)
_cod_data_source_file c4cc01523a2.cif
_cod_data_source_block 3
_cod_original_cell_volume 1420.07(11)
_cod_original_sg_symbol_H-M p2(1)/c
_cod_database_code 7115381

loop_
_symmetry_equiv_pos_as_xyz
'x, y, z'
'-x, y+1/2, -z+1/2'
'-x, -y, -z'
'x, -y-1/2, z-1/2'

loop_
_atom_site_label
_atom_site_type_symbol
_atom_site_fract_x
_atom_site_fract_y
_atom_site_fract_z
_atom_site_U_iso_or_equiv
_atom_site_adp_type
_atom_site_occupancy
_atom_site_symmetry_multiplicity
_atom_site_calc_flag
_atom_site_refinement_flags
Ag1 Ag 0.40094(5) 0.09021(3) 0.51759(5) 0.04041(18) Uani 1 1 d .
Ag2 Ag -0.13246(5) -0.20970(3) 0.48168(5) 0.04263(18) Uani 1 1 d .
O1 O 0.2283(5) 0.0237(3) 0.8905(3) 0.0444(11) Uani 1 1 d .
H1B H 0.1586 -0.0184 0.8773 0.067 Uiso 1 1 d R
O2 O 0.3444(5) 0.1130(3) 0.7820(4) 0.0469(12) Uani 1 1 d .
O3 O -0.1238(5) -0.1715(3) 0.7031(4) 0.0408(11) Uani 1 1 d .
O4 O 0.0270(5) -0.0973(3) 0.8564(4) 0.0479(11) Uani 1 1 d .
N1 N 0.3092(5) -0.0391(3) 0.3615(4) 0.0318(11) Uani 1 1 d .
N2 N 0.2544(5) -0.0110(3) 0.5852(4) 0.0256(10) Uani 1 1 d .
N3 N 0.0648(5) -0.1194(3) 0.5526(4) 0.0245(10) Uani 1 1 d .
N4 N -0.2897(6) -0.3214(3) 0.4013(5) 0.0389(13) Uani 1 1 d .
H4B H -0.2840 -0.3668 0.4571 0.047 Uiso 1 1 d R
H4C H -0.2539 -0.3468 0.3419 0.047 Uiso 1 1 d R
N5 N -0.4815(5) -0.2264(3) 0.5387(4) 0.0352(12) Uani 1 1 d .
H5A H -0.4029 -0.2519 0.5934 0.042 Uiso 1 1 d R
H5B H -0.5561 -0.2136 0.5762 0.042 Uiso 1 1 d R
C1 C 0.3297(7) -0.0446(4) 0.2517(5) 0.0371(15) Uani 1 1 d .
H1A H 0.4123 -0.0123 0.2353 0.045 Uiso 1 1 calc R
C2 C 0.2368(8) -0.0947(4) 0.1615(6) 0.0440(16) Uani 1 1 d .
H2A H 0.2558 -0.0970 0.0858 0.053 Uiso 1 1 calc R
C3 C 0.1143(8) -0.1419(5) 0.1857(6) 0.0487(18) Uani 1 1 d .
H3A H 0.0470 -0.1755 0.1257 0.058 Uiso 1 1 calc R
C4 C 0.0919(7) -0.1392(4) 0.2992(5) 0.0396(15) Uani 1 1 d .
H4A H 0.0121 -0.1732 0.3175 0.048 Uiso 1 1 calc R
C5 C 0.1894(6) -0.0854(3) 0.3863(5) 0.0255(13) Uani 1 1 d .
C6 C 0.1682(6) -0.0732(3) 0.5074(5) 0.0231(12) Uani 1 1 d .
C7 C 0.0864(6) -0.0861(3) 0.6677(5) 0.0253(12) Uani 1 1 d .
C8 C 0.2046(6) -0.0182(4) 0.6869(5) 0.0252(12) Uani 1 1 d .
C9 C -0.0112(7) -0.1207(4) 0.7446(5) 0.0318(14) Uani 1 1 d .
C10 C 0.2635(6) 0.0442(4) 0.7915(5) 0.0329(14) Uani 1 1 d .
C11 C -0.4533(7) -0.3011(4) 0.3537(5) 0.0386(15) Uani 1 1 d .
H11A H -0.4975 -0.3480 0.2951 0.046 Uiso 1 1 d R
H11B H -0.4628 -0.2406 0.3145 0.046 Uiso 1 1 d R
C12 C -0.5381(7) -0.2991(4) 0.4487(6) 0.0376(15) Uani 1 1 d .
H12A H -0.6445 -0.2870 0.4130 0.045 Uiso 1 1 d R
H12B H -0.5305 -0.3601 0.4865 0.045 Uiso 1 1 d R

loop_
_atom_site_aniso_label
_atom_site_aniso_U_11
_atom_site_aniso_U_22
_atom_site_aniso_U_33
_atom_site_aniso_U_23
_atom_site_aniso_U_13
_atom_site_aniso_U_12
Ag1 0.0395(3) 0.0339(3) 0.0476(3) -0.0001(2) 0.0102(2) -0.0074(2)
Ag2 0.0335(3) 0.0433(3) 0.0499(3) -0.0024(2) 0.0079(2) -0.0085(2)
O1 0.054(3) 0.057(3) 0.022(2) -0.007(2) 0.009(2) -0.016(2)
O2 0.052(3) 0.055(3) 0.037(3) -0.015(2) 0.019(2) -0.025(2)
O3 0.041(3) 0.045(2) 0.042(3) -0.001(2) 0.021(2) -0.012(2)
O4 0.060(3) 0.057(3) 0.032(3) 0.001(2) 0.023(2) -0.014(2)
N1 0.030(3) 0.039(3) 0.028(3) 0.003(2) 0.010(2) 0.000(2)
N2 0.023(2) 0.033(2) 0.022(2) -0.001(2) 0.008(2) -0.002(2)
N3 0.023(2) 0.028(2) 0.023(3) 0.001(2) 0.007(2) -0.001(2)
N4 0.044(3) 0.035(3) 0.044(3) -0.009(2) 0.022(3) -0.007(2)
N5 0.033(3) 0.040(3) 0.036(3) 0.007(2) 0.015(2) 0.003(2)
C1 0.034(3) 0.043(3) 0.038(4) 0.012(3) 0.017(3) 0.007(3)
C2 0.058(4) 0.051(4) 0.027(4) -0.005(3) 0.019(3) 0.006(3)
C3 0.057(5) 0.053(4) 0.033(4) -0.021(3) 0.006(3) -0.014(4)
C4 0.044(4) 0.040(3) 0.038(4) -0.005(3) 0.017(3) -0.006(3)
C5 0.023(3) 0.024(3) 0.027(3) 0.004(2) 0.002(2) 0.006(2)
C6 0.017(3) 0.025(3) 0.029(3) 0.003(2) 0.009(2) 0.005(2)
C7 0.023(3) 0.026(3) 0.029(3) 0.004(2) 0.010(2) 0.004(2)
C8 0.022(3) 0.028(3) 0.026(3) 0.004(2) 0.006(2) -0.001(2)
C9 0.039(4) 0.028(3) 0.031(4) 0.006(3) 0.014(3) 0.011(3)
C10 0.030(3) 0.041(4) 0.026(3) -0.004(3) 0.005(3) 0.000(3)
C11 0.043(4) 0.034(3) 0.035(4) -0.004(3) 0.004(3) -0.007(3)
C12 0.032(3) 0.034(3) 0.047(4) 0.002(3) 0.010(3) -0.003(3)

loop_
_atom_type_symbol
_atom_type_description
_atom_type_scat_dispersion_real
_atom_type_scat_dispersion_imag
_atom_type_scat_source
C C 0.0033 0.0016 'International Tables Vol C Tables 4.2.6.8 and 6.1.1.4'
H H 0.0000 0.0000 'International Tables Vol C Tables 4.2.6.8 and 6.1.1.4'
N N 0.0061 0.0033 'International Tables Vol C Tables 4.2.6.8 and 6.1.1.4'
O O 0.0106 0.0060 'International Tables Vol C Tables 4.2.6.8 and 6.1.1.4'
Ag Ag -0.8971 1.1015 'International Tables Vol C Tables 4.2.6.8 and 6.1.1.4'

loop_
_geom_angle_atom_site_label_1
_geom_angle_atom_site_label_2
_geom_angle_atom_site_label_3
_geom_angle
_geom_angle_site_symmetry_1
_geom_angle_site_symmetry_3
N2 Ag1 N5 158.96(17) . 3_556
N2 Ag1 N1 70.69(15) . .
N5 Ag1 N1 119.17(16) 3_556 .
N2 Ag1 Ag2 78.98(11) . 3_556
N5 Ag1 Ag2 80.27(13) 3_556 3_556
N1 Ag1 Ag2 106.69(10) . 3_556
N2 Ag1 Ag1 85.93(11) . 3_656
N5 Ag1 Ag1 115.07(13) 3_556 3_656
N1 Ag1 Ag1 55.55(10) . 3_656
Ag2 Ag1 Ag1 160.16(3) 3_556 3_656
N2 Ag1 O2 59.05(13) . .
N5 Ag1 O2 109.30(15) 3_556 .
N1 Ag1 O2 129.67(13) . .
Ag2 Ag1 O2 67.77(8) 3_556 .
Ag1 Ag1 O2 114.94(8) 3_656 .
N3 Ag2 N4 166.74(18) . .
N3 Ag2 O3 71.51(15) . .
N4 Ag2 O3 115.55(16) . .
N3 Ag2 Ag1 104.89(11) . 3_556
N4 Ag2 Ag1 88.17(13) . 3_556
O3 Ag2 Ag1 72.86(9) . 3_556
C10 O2 Ag1 103.8(4) . .
C9 O3 Ag2 109.0(4) . .
O4 O4 C9 0(10) 1 .
C1 N1 C5 118.6(5) . .
C1 N1 Ag1 128.2(4) . .
C5 N1 Ag1 109.5(4) . .
C6 N2 C8 105.5(4) . .
C6 N2 Ag1 118.6(3) . .
C8 N2 Ag1 134.8(3) . .
C6 N3 C7 105.2(4) . .
C6 N3 Ag2 135.9(4) . .
C7 N3 Ag2 118.2(3) . .
C11 N4 Ag2 120.5(4) . .
C12 N5 Ag1 119.0(4) . 3_556
N1 C1 C2 123.9(6) . .
C1 C2 C3 118.0(6) . .
C4 C3 C2 119.5(6) . .
C3 C4 C5 119.4(6) . .
N1 C5 C4 120.6(5) . .
N1 C5 C6 116.2(5) . .
C4 C5 C6 123.2(5) . .
N3 C6 N2 113.4(5) . .
N3 C6 C5 125.3(5) . .
N2 C6 C5 121.4(5) . .
N3 C7 C8 107.9(5) . .
N3 C7 C9 120.2(5) . .
C8 C7 C9 131.9(5) . .
N2 C8 C7 108.1(5) . .
N2 C8 C10 122.0(5) . .
C7 C8 C10 129.7(5) . .
O3 C9 O4 121.7(6) . 1
O3 C9 O4 121.7(6) . .
O4 C9 O4 0.00(14) 1 .
O3 C9 C7 120.6(5) . .
O4 C9 C7 117.6(6) 1 .
O4 C9 C7 117.6(6) . .
O2 C10 O1 122.2(5) . .
O2 C10 C8 119.8(5) . .
O1 C10 C8 118.0(5) . .
N4 C11 C12 112.2(5) . .
N5 C12 C11 112.8(5) . .

loop_
_geom_bond_atom_site_label_1
_geom_bond_atom_site_label_2
_geom_bond_distance
_geom_bond_site_symmetry_2
Ag1 N2 2.211(4) .
Ag1 N5 2.207(4) 3_556
Ag1 N1 2.555(5) .
Ag1 Ag2 2.9474(7) 3_556
Ag1 Ag1 3.1906(9) 3_656
Ag1 O2 3.229(4) .
Ag2 N3 2.176(4) .
Ag2 N4 2.169(4) .
Ag2 O3 2.593(4) .
Ag2 Ag1 2.9474(7) 3_556
O1 C10 1.291(7) .
O2 C10 1.233(7) .
O3 C9 1.239(7) .
O4 O4 0.000(12) 1
O4 C9 1.293(7) .
N1 C1 1.327(7) .
N1 C5 1.349(7) .
N2 C6 1.355(6) .
N2 C8 1.359(7) .
N3 C6 1.341(7) .
N3 C7 1.377(7) .
N4 C11 1.467(7) .
N5 C12 1.460(7) .
N5 Ag1 2.207(4) 3_556
C1 C2 1.362(9) .
C2 C3 1.373(9) .
C3 C4 1.373(9) .
C4 C5 1.387(8) .
C5 C6 1.466(8) .
C7 C8 1.408(7) .
C7 C9 1.476(8) .
C8 C10 1.483(8) .
C9 O4 1.293(7) 1
C11 C12 1.481(9) .

loop_
_geom_hbond_atom_site_label_D
_geom_hbond_atom_site_label_H
_geom_hbond_atom_site_label_A
_geom_hbond_distance_DH
_geom_hbond_distance_HA
_geom_hbond_distance_DA
_geom_hbond_angle_DHA
_geom_hbond_site_symmetry_A
N4 H4B O1 0.90 2.30 3.195(6) 170.8 2_546
N4 H4C O3 0.90 2.22 3.023(7) 148.6 4
O1 H1B O4 0.85 1.60 2.450(6) 178.3 1
N4 H4C O4 0.90 2.61 3.229(6) 126.3 4
N5 H5A O2 0.90 2.37 3.113(6) 140.2 2_546
